data_1504938
loop_
_publ_author_name
'Nieto, Sonia'
'Lynch, Vincent M.'
'Anslyn, Eric V.'
'Kim, Hyunwoo'
'Chin, Jik'

_publ_section_title
;
 Rapid enantiomeric excess and concentration determination using simple
 racemic metal complexes.
;
_journal_issue 22
_journal_name_full 'Organic letters'
_journal_page_first 5167
_journal_page_last 5170
_journal_paper_doi 10.1021/ol802085j
_journal_volume 10
_journal_year 2008
_chemical_absolute_configuration ad
_chemical_formula_moiety 'C48 H38 N2 P2, Pd 2+, 2 P F6 1-,   C2 H3 N'
_chemical_formula_sum 'C50 H41 F12 N3 P4 Pd'
_chemical_formula_weight 1142.16
_chemical_name_systematic
; 
 ? 
;
_space_group_IT_number 4
_symmetry_cell_setting monoclinic
_symmetry_space_group_name_Hall 'P 2yb'
_symmetry_space_group_name_H-M 'P 1 21 1'
_atom_sites_solution_hydrogens geom
_atom_sites_solution_primary direct
_atom_sites_solution_secondary difmap
_audit_creation_method SHELXL-97
_cell_angle_alpha 90.00
_cell_angle_beta 104.897(5)
_cell_angle_gamma 90.00
_cell_formula_units_Z 4
_cell_length_a 10.8993(6)
_cell_length_b 22.6591(12)
_cell_length_c 20.3062(10)
_cell_measurement_reflns_used 8246
_cell_measurement_temperature 153(2)
_cell_measurement_theta_max 25.0
_cell_measurement_theta_min 1.0
_cell_volume 4846.4(5)
_computing_cell_refinement 'Collect software, Nonius B.V. 1998'
_computing_data_collection 'Collect software, Nonius B.V. 1998'
_computing_data_reduction
;
DENZO and Scalepack (Otwinoski and Minor, 1997)
;
_computing_molecular_graphics 'XP SHELXTL/PC, Siemens Analytical'
_computing_structure_refinement 'XL SHELXTL/PC, Siemens Analytical'
_computing_structure_solution
;

SIR97 - Altomare A., Burla M.C., Camalli M., Cascarano G.L., Giacovazzo C., 
Guagliardi A., Moliterni A.G.G., Polidori G.,Spagna R.
;
_diffrn_ambient_temperature 153(2)
_diffrn_measured_fraction_theta_full 0.990
_diffrn_measured_fraction_theta_max 0.990
_diffrn_measurement_device_type 'Nonius Kappa CCD'
_diffrn_measurement_method \w-scans
_diffrn_radiation_monochromator graphite
_diffrn_radiation_source 'fine-focus sealed tube'
_diffrn_radiation_type MoK\a
_diffrn_radiation_wavelength 0.71069
_diffrn_reflns_av_R_equivalents 0.0000
_diffrn_reflns_av_sigmaI/netI 0.1660
_diffrn_reflns_limit_h_max 12
_diffrn_reflns_limit_h_min -12
_diffrn_reflns_limit_k_max 26
_diffrn_reflns_limit_k_min -26
_diffrn_reflns_limit_l_max 24
_diffrn_reflns_limit_l_min -24
_diffrn_reflns_number 16061
_diffrn_reflns_theta_full 25.02
_diffrn_reflns_theta_max 25.02
_diffrn_reflns_theta_min 1.93
_exptl_absorpt_coefficient_mu 0.601
_exptl_absorpt_correction_T_max 0.98
_exptl_absorpt_correction_T_min 0.92
_exptl_absorpt_correction_type multi-scan
_exptl_absorpt_process_details
;
DENZO and Scalepack (Otwinoski and Minor, 1997)
;
_exptl_crystal_colour yellow
_exptl_crystal_density_diffrn 1.565
_exptl_crystal_density_method 'not measured'
_exptl_crystal_description laths
_exptl_crystal_F_000 2304
_exptl_crystal_size_max 0.20
_exptl_crystal_size_mid 0.04
_exptl_crystal_size_min 0.04
_refine_diff_density_max 0.705
_refine_diff_density_min -0.453
_refine_diff_density_rms 0.102
_refine_ls_abs_structure_details 'Flack H D (1983), Acta Cryst. A39, 876-881'
_refine_ls_abs_structure_Flack -0.03(3)
_refine_ls_extinction_method none
_refine_ls_goodness_of_fit_ref 1.059
_refine_ls_hydrogen_treatment constr
_refine_ls_matrix_type fullcycle
_refine_ls_number_parameters 1297
_refine_ls_number_reflns 16061
_refine_ls_number_restraints 476
_refine_ls_restrained_S_all 1.083
_refine_ls_R_factor_all 0.1460
_refine_ls_R_factor_gt 0.0695
_refine_ls_shift/su_max 0.006
_refine_ls_shift/su_mean 0.001
_refine_ls_structure_factor_coef Fsqd
_refine_ls_weighting_details 'calc w=1/[\s^2^(Fo^2^)+(0.0272P)^2^+6.3773P] where P=(Fo^2^+2Fc^2^)/3'
_refine_ls_weighting_scheme calc
_refine_ls_wR_factor_gt 0.1040
_refine_ls_wR_factor_ref 0.1264
_reflns_number_gt 10096
_reflns_number_total 16061
_reflns_threshold_expression >2sigma(I)
_cod_data_source_file ol802085j_si_001.cif
_cod_data_source_block 2
_cod_depositor_comments
;
The following automatic conversions were performed:

'_symmetry_cell_setting' value 'Monoclinic' changed to 'monoclinic'
according to /home/saulius/struct/CIF-dictionaries/cif_core.dic
dictionary named 'cif_core.dic' version 2.4.1 from 2010-06-29.

Automatic conversion script
Id: cif_fix_values 1715 2011-07-08 13:25:40Z adriana 
;
_cod_original_cell_volume 4846.4(4)
_cod_original_sg_symbol_H-M P21
_cod_database_code 1504938

loop_
_symmetry_equiv_pos_as_xyz
'x, y, z'
'-x, y+1/2, -z'

loop_
_atom_site_label
_atom_site_type_symbol
_atom_site_fract_x
_atom_site_fract_y
_atom_site_fract_z
_atom_site_U_iso_or_equiv
_atom_site_adp_type
_atom_site_occupancy
_atom_site_symmetry_multiplicity
_atom_site_calc_flag
_atom_site_refinement_flags
_atom_site_disorder_assembly
_atom_site_disorder_group
Pd1 Pd 0.63599(6) 0.41249(4) 0.01745(3) 0.02880(18) Uani 1 1 d . . .
P1 P 0.6909(2) 0.50589(10) 0.05249(12) 0.0298(6) Uani 1 1 d . . .
P2 P 0.48723(19) 0.41062(11) 0.07677(11) 0.0274(5) Uani 1 1 d . . .
C1 C 0.5563(7) 0.5520(3) 0.0556(4) 0.025(2) Uani 1 1 d . . .
C2 C 0.4920(7) 0.5460(4) 0.1064(4) 0.026(2) Uani 1 1 d . . .
C3 C 0.3775(8) 0.5798(4) 0.1032(5) 0.031(2) Uani 1 1 d . . .
C4 C 0.3071(8) 0.5741(4) 0.1517(5) 0.032(2) Uani 1 1 d . . .
H4 H 0.3327 0.5464 0.1877 0.039 Uiso 1 1 calc R . .
C5 C 0.2023(8) 0.6080(4) 0.1477(5) 0.037(2) Uani 1 1 d . . .
H5 H 0.1566 0.6043 0.1815 0.045 Uiso 1 1 calc R . .
C6 C 0.1609(8) 0.6485(4) 0.0940(5) 0.043(3) Uani 1 1 d . . .
H6 H 0.0870 0.6716 0.0912 0.052 Uiso 1 1 calc R . .
C7 C 0.2267(9) 0.6543(4) 0.0466(5) 0.039(2) Uani 1 1 d . . .
H7 H 0.1998 0.6828 0.0116 0.047 Uiso 1 1 calc R . .
C8 C 0.3347(8) 0.6193(4) 0.0474(4) 0.029(2) Uani 1 1 d . . .
C9 C 0.4026(9) 0.6249(4) -0.0020(5) 0.040(3) Uani 1 1 d . . .
H9 H 0.3744 0.6519 -0.0386 0.048 Uiso 1 1 calc R . .
C10 C 0.5097(8) 0.5919(4) 0.0018(4) 0.030(2) Uani 1 1 d . . .
H10 H 0.5536 0.5961 -0.0327 0.036 Uiso 1 1 calc R . .
C11 C 0.5416(7) 0.5071(4) 0.1669(4) 0.025(2) Uani 1 1 d . . .
C12 C 0.5363(7) 0.4461(4) 0.1595(4) 0.026(2) Uani 1 1 d . . .
C13 C 0.5818(7) 0.4110(4) 0.2196(4) 0.027(2) Uani 1 1 d . . .
H13 H 0.5767 0.3692 0.2155 0.032 Uiso 1 1 calc R . .
C14 C 0.6316(8) 0.4349(4) 0.2817(5) 0.032(2) Uani 1 1 d . . .
H14 H 0.6605 0.4101 0.3202 0.038 Uiso 1 1 calc R . .
C15 C 0.6410(7) 0.4967(4) 0.2894(5) 0.028(2) Uani 1 1 d . . .
C16 C 0.6985(8) 0.5235(4) 0.3518(5) 0.032(2) Uani 1 1 d . . .
H16 H 0.7319 0.4991 0.3903 0.038 Uiso 1 1 calc R . .
C17 C 0.7083(8) 0.5827(4) 0.3595(5) 0.037(2) Uani 1 1 d . . .
H17 H 0.7465 0.5993 0.4029 0.045 Uiso 1 1 calc R . .
C18 C 0.6617(8) 0.6194(4) 0.3029(5) 0.035(2) Uani 1 1 d . . .
H18 H 0.6689 0.6610 0.3077 0.042 Uiso 1 1 calc R . .
C19 C 0.6075(8) 0.5956(4) 0.2426(5) 0.036(2) Uani 1 1 d . . .
H19 H 0.5769 0.6210 0.2048 0.044 Uiso 1 1 calc R . .
C20 C 0.5934(7) 0.5341(4) 0.2325(5) 0.029(2) Uani 1 1 d . . .
C21 C 0.7586(8) 0.5416(3) -0.0112(4) 0.025(2) Uani 1 1 d . . .
C22 C 0.7056(8) 0.5285(4) -0.0795(5) 0.038(2) Uani 1 1 d . . .
H22 H 0.6434 0.4983 -0.0916 0.045 Uiso 1 1 calc R . .
C23 C 0.7437(9) 0.5598(4) -0.1308(5) 0.043(3) Uani 1 1 d . . .
H23 H 0.7079 0.5516 -0.1777 0.052 Uiso 1 1 calc R . .
C24 C 0.8347(9) 0.6027(4) -0.1103(6) 0.046(3) Uani 1 1 d . . .
H24 H 0.8614 0.6244 -0.1441 0.055 Uiso 1 1 calc R . .
C25 C 0.8883(9) 0.6152(5) -0.0430(6) 0.049(3) Uani 1 1 d . . .
H25 H 0.9527 0.6445 -0.0308 0.059 Uiso 1 1 calc R . .
C26 C 0.8485(8) 0.5853(4) 0.0070(5) 0.036(2) Uani 1 1 d . . .
H26 H 0.8830 0.5949 0.0536 0.043 Uiso 1 1 calc R . .
C27 C 0.8094(8) 0.5074(4) 0.1323(4) 0.029(2) Uani 1 1 d . . .
C28 C 0.8405(8) 0.5582(4) 0.1718(5) 0.031(2) Uani 1 1 d . . .
H28 H 0.7974 0.5941 0.1568 0.037 Uiso 1 1 calc R . .
C29 C 0.9316(9) 0.5568(5) 0.2313(6) 0.046(3) Uani 1 1 d . . .
H29 H 0.9525 0.5920 0.2573 0.055 Uiso 1 1 calc R . .
C30 C 0.9949(8) 0.5050(5) 0.2550(5) 0.045(3) Uani 1 1 d . . .
H30 H 1.0566 0.5043 0.2976 0.054 Uiso 1 1 calc R . .
C31 C 0.9686(9) 0.4557(5) 0.2173(6) 0.047(3) Uani 1 1 d . . .
H31 H 1.0151 0.4206 0.2325 0.057 Uiso 1 1 calc R . .
C32 C 0.8737(9) 0.4553(4) 0.1561(5) 0.042(3) Uani 1 1 d . . .
H32 H 0.8531 0.4197 0.1309 0.051 Uiso 1 1 calc R . .
C33 C 0.3353(8) 0.4392(4) 0.0325(5) 0.030(2) Uani 1 1 d . . .
C34 C 0.3076(8) 0.4524(4) -0.0370(5) 0.035(2) Uani 1 1 d . . .
H34 H 0.3697 0.4458 -0.0616 0.042 Uiso 1 1 calc R . .
C35 C 0.1904(9) 0.4749(4) -0.0701(5) 0.051(3) Uani 1 1 d . . .
H35 H 0.1717 0.4839 -0.1173 0.061 Uiso 1 1 calc R . .
C36 C 0.0991(8) 0.4844(5) -0.0338(6) 0.048(3) Uani 1 1 d . . .
H36 H 0.0185 0.5001 -0.0565 0.058 Uiso 1 1 calc R . .
C37 C 0.1246(9) 0.4714(4) 0.0327(6) 0.043(3) Uani 1 1 d . . .
H37 H 0.0611 0.4772 0.0565 0.052 Uiso 1 1 calc R . .
C38 C 0.2410(8) 0.4498(4) 0.0668(5) 0.033(2) Uani 1 1 d . . .
H38 H 0.2580 0.4419 0.1143 0.040 Uiso 1 1 calc R . .
C39 C 0.4675(9) 0.3325(4) 0.0930(4) 0.033(2) Uani 1 1 d . . .
C40 C 0.3462(9) 0.3056(4) 0.0746(5) 0.047(3) Uani 1 1 d . . .
H40 H 0.2726 0.3282 0.0548 0.056 Uiso 1 1 calc R . .
C41 C 0.3369(11) 0.2461(5) 0.0861(6) 0.059(3) Uani 1 1 d . . .
H41 H 0.2561 0.2276 0.0729 0.071 Uiso 1 1 calc R . .
C42 C 0.4415(12) 0.2130(5) 0.1163(6) 0.059(3) Uani 1 1 d . . .
H42 H 0.4323 0.1722 0.1247 0.071 Uiso 1 1 calc R . .
C43 C 0.5605(10) 0.2389(4) 0.1344(5) 0.043(3) Uani 1 1 d . . .
H43 H 0.6330 0.2162 0.1562 0.052 Uiso 1 1 calc R . .
C44 C 0.5732(9) 0.2986(4) 0.1204(5) 0.041(3) Uani 1 1 d . . .
H44 H 0.6552 0.3160 0.1298 0.049 Uiso 1 1 calc R . .
N1A N 0.5718(7) 0.3323(3) -0.0273(4) 0.038(2) Uani 1 1 d . . .
C1A C 0.5356(8) 0.2965(5) -0.0650(5) 0.036(2) Uani 1 1 d . . .
C2A C 0.4880(10) 0.2479(4) -0.1135(5) 0.060(3) Uani 1 1 d . . .
H2AC H 0.3970 0.2457 -0.1240 0.089 Uiso 1 1 d R . .
H2AA H 0.5254 0.2114 -0.0942 0.089 Uiso 1 1 d R . .
H2AB H 0.5157 0.2551 -0.1540 0.089 Uiso 1 1 d R . .
N2A N 0.7897(7) 0.4012(3) -0.0253(4) 0.0324(19) Uani 1 1 d . . .
C3A C 0.8597(9) 0.3788(4) -0.0494(5) 0.037(2) Uani 1 1 d . . .
C4A C 0.9472(9) 0.3479(4) -0.0807(6) 0.054(3) Uani 1 1 d . . .
H4AC H 1.0147 0.3310 -0.0458 0.080 Uiso 1 1 d R . .
H4AA H 0.9818 0.3753 -0.1073 0.080 Uiso 1 1 d R . .
H4AB H 0.9040 0.3173 -0.1104 0.080 Uiso 1 1 d R . .
P5 P 0.9769(3) 0.27389(13) 0.11749(15) 0.0491(8) Uani 1 1 d U . .
F1 F 0.8539(6) 0.3074(4) 0.0845(5) 0.124(3) Uani 1 1 d U . .
F2 F 0.9066(7) 0.2163(4) 0.1239(5) 0.130(3) Uani 1 1 d U . .
F3 F 1.1045(6) 0.2411(3) 0.1545(4) 0.102(2) Uani 1 1 d U . .
F4 F 1.0560(7) 0.3306(3) 0.1058(4) 0.100(2) Uani 1 1 d U . .
F5 F 0.9915(7) 0.2530(3) 0.0487(4) 0.103(2) Uani 1 1 d U . .
F6 F 0.9855(10) 0.2986(5) 0.1889(5) 0.174(4) Uani 1 1 d U . .
P6 P 0.1086(2) 0.24502(12) -0.20112(15) 0.0560(8) Uani 1 1 d DU . .
F7 F 0.1020(9) 0.2412(4) -0.1243(3) 0.098(4) Uani 0.64 1 d PDU A 1
F8 F 0.0091(6) 0.1930(3) -0.2194(6) 0.076(3) Uani 0.64 1 d PDU A 1
F9 F 0.1146(9) 0.2484(4) -0.2778(3) 0.101(4) Uani 0.64 1 d PDU A 1
F10 F 0.2073(6) 0.2966(3) -0.1819(6) 0.089(4) Uani 0.64 1 d PDU A 1
F7A F 0.0421(15) 0.2113(8) -0.1521(11) 0.091(6) Uani 0.36 1 d PDU A 2
F8A F 0.0450(17) 0.2113(9) -0.2692(9) 0.112(6) Uani 0.36 1 d PDU A 2
F9A F 0.1892(12) 0.2848(6) -0.2383(11) 0.076(5) Uani 0.36 1 d PDU A 2
F10A F 0.1810(13) 0.2823(7) -0.1374(8) 0.090(6) Uani 0.36 1 d PDU A 2
F11 F 0.2201(5) 0.1982(2) -0.1854(3) 0.096(2) Uani 1 1 d DU A .
F12 F -0.0026(5) 0.2917(2) -0.2170(3) 0.082(2) Uani 1 1 d DU A .
Pd2 Pd 0.35041(6) 0.48625(4) 0.60099(4) 0.02994(19) Uani 1 1 d . . .
P3 P 0.4887(2) 0.50088(10) 0.53650(12) 0.0281(6) Uani 1 1 d . . .
P4 P 0.3216(2) 0.58447(10) 0.60873(12) 0.0290(6) Uani 1 1 d . . .
C45 C 0.4416(7) 0.5587(4) 0.4740(4) 0.023(2) Uani 1 1 d . . .
C46 C 0.4494(7) 0.6189(4) 0.4913(4) 0.025(2) Uani 1 1 d . . .
C47 C 0.3974(7) 0.6620(4) 0.4407(5) 0.026(2) Uani 1 1 d . . .
C48 C 0.3988(8) 0.7226(4) 0.4549(5) 0.030(2) Uani 1 1 d . . .
H48 H 0.4403 0.7356 0.4996 0.036 Uiso 1 1 calc R . .
C49 C 0.3436(9) 0.7637(4) 0.4077(5) 0.039(2) Uani 1 1 d . . .
H49 H 0.3446 0.8041 0.4200 0.047 Uiso 1 1 calc R . .
C50 C 0.2858(9) 0.7463(4) 0.3417(5) 0.041(3) Uani 1 1 d . . .
H50 H 0.2484 0.7747 0.3081 0.049 Uiso 1 1 calc R . .
C51 C 0.2835(9) 0.6887(5) 0.3257(5) 0.043(3) Uani 1 1 d . . .
H51 H 0.2434 0.6770 0.2804 0.052 Uiso 1 1 calc R . .
C52 C 0.3381(9) 0.6449(4) 0.3737(5) 0.033(2) Uani 1 1 d . . .
C53 C 0.3355(8) 0.5847(4) 0.3565(4) 0.030(2) Uani 1 1 d . . .
H53 H 0.2985 0.5727 0.3109 0.036 Uiso 1 1 calc R . .
C54 C 0.3852(8) 0.5437(4) 0.4043(5) 0.034(2) Uani 1 1 d . . .
H54 H 0.3825 0.5034 0.3912 0.041 Uiso 1 1 calc R . .
C55 C 0.5165(8) 0.6386(3) 0.5630(4) 0.026(2) Uani 1 1 d . . .
C56 C 0.4668(8) 0.6285(3) 0.6185(5) 0.026(2) Uani 1 1 d . . .
C57 C 0.5336(8) 0.6470(4) 0.6843(4) 0.030(2) Uani 1 1 d . . .
H57 H 0.4983 0.6402 0.7218 0.036 Uiso 1 1 calc R . .
C58 C 0.6491(8) 0.6749(4) 0.6947(5) 0.033(2) Uani 1 1 d . . .
H58 H 0.6929 0.6870 0.7394 0.039 Uiso 1 1 calc R . .
C59 C 0.7024(8) 0.6857(4) 0.6406(5) 0.030(2) Uani 1 1 d . . .
C60 C 0.8223(8) 0.7123(4) 0.6505(5) 0.035(2) Uani 1 1 d . . .
H60 H 0.8676 0.7235 0.6952 0.042 Uiso 1 1 calc R . .
C61 C 0.8739(9) 0.7222(4) 0.5988(6) 0.049(3) Uani 1 1 d . . .
H61 H 0.9538 0.7415 0.6068 0.058 Uiso 1 1 calc R . .
C62 C 0.8102(9) 0.7040(4) 0.5317(5) 0.040(3) Uani 1 1 d . . .
H62 H 0.8485 0.7103 0.4952 0.048 Uiso 1 1 calc R . .
C63 C 0.6955(8) 0.6779(4) 0.5198(5) 0.032(2) Uani 1 1 d . . .
H63 H 0.6530 0.6665 0.4748 0.038 Uiso 1 1 calc R . .
C64 C 0.6371(8) 0.6673(4) 0.5740(5) 0.027(2) Uani 1 1 d . . .
C65 C 0.4911(8) 0.4334(4) 0.4881(4) 0.028(2) Uani 1 1 d . . .
C66 C 0.3765(8) 0.4058(4) 0.4594(4) 0.030(2) Uani 1 1 d . . .
H66 H 0.3002 0.4230 0.4649 0.036 Uiso 1 1 calc R . .
C67 C 0.3702(9) 0.3542(4) 0.4231(5) 0.040(3) Uani 1 1 d . . .
H67 H 0.2913 0.3352 0.4041 0.048 Uiso 1 1 calc R . .
C68 C 0.4859(9) 0.3302(4) 0.4150(4) 0.040(3) Uani 1 1 d . . .
H68 H 0.4851 0.2950 0.3895 0.048 Uiso 1 1 calc R . .
C69 C 0.5990(8) 0.3580(4) 0.4439(4) 0.030(2) Uani 1 1 d . . .
H69 H 0.6758 0.3414 0.4383 0.035 Uiso 1 1 calc R . .
C70 C 0.6037(8) 0.4093(4) 0.4808(4) 0.033(2) Uani 1 1 d . . .
H70 H 0.6827 0.4278 0.5010 0.039 Uiso 1 1 calc R . .
C71 C 0.6498(7) 0.5160(3) 0.5848(4) 0.026(2) Uani 1 1 d . . .
C72 C 0.6848(8) 0.5054(4) 0.6546(5) 0.039(3) Uani 1 1 d . . .
H72 H 0.6250 0.4906 0.6772 0.047 Uiso 1 1 calc R . .
C73 C 0.8081(9) 0.5168(4) 0.6901(5) 0.045(3) Uani 1 1 d . . .
H73 H 0.8323 0.5112 0.7381 0.053 Uiso 1 1 calc R . .
C74 C 0.8973(9) 0.5363(4) 0.6576(5) 0.044(3) Uani 1 1 d . . .
H74 H 0.9826 0.5429 0.6827 0.053 Uiso 1 1 calc R . .
C75 C 0.8616(8) 0.5459(4) 0.5889(5) 0.036(2) Uani 1 1 d . . .
H75 H 0.9219 0.5598 0.5661 0.043 Uiso 1 1 calc R . .
C76 C 0.7402(8) 0.5357(4) 0.5533(4) 0.028(2) Uani 1 1 d . . .
H76 H 0.7168 0.5422 0.5055 0.033 Uiso 1 1 calc R . .
C77 C 0.2750(7) 0.5964(3) 0.6870(4) 0.024(2) Uani 1 1 d . . .
C78 C 0.3379(8) 0.5662(4) 0.7447(5) 0.036(2) Uani 1 1 d . . .
H78 H 0.4056 0.5403 0.7431 0.044 Uiso 1 1 calc R . .
C79 C 0.3031(9) 0.5735(4) 0.8053(5) 0.042(3) Uani 1 1 d . . .
H79 H 0.3481 0.5526 0.8447 0.050 Uiso 1 1 calc R . .
C80 C 0.2053(9) 0.6099(4) 0.8095(5) 0.040(2) Uani 1 1 d . . .
H80 H 0.1828 0.6151 0.8513 0.048 Uiso 1 1 calc R . .
C81 C 0.1409(9) 0.6387(4) 0.7518(5) 0.038(2) Uani 1 1 d . . .
H81 H 0.0714 0.6633 0.7537 0.045 Uiso 1 1 calc R . .
C82 C 0.1740(8) 0.6330(4) 0.6904(5) 0.030(2) Uani 1 1 d . . .
H82 H 0.1282 0.6538 0.6511 0.036 Uiso 1 1 calc R . .
C83 C 0.2021(8) 0.6140(4) 0.5381(4) 0.030(2) Uani 1 1 d . . .
C84 C 0.1304(8) 0.5750(4) 0.4901(5) 0.039(3) Uani 1 1 d . . .
H84 H 0.1391 0.5336 0.4972 0.047 Uiso 1 1 calc R . .
C85 C 0.0449(9) 0.5974(5) 0.4310(5) 0.052(3) Uani 1 1 d . . .
H85 H -0.0019 0.5712 0.3973 0.062 Uiso 1 1 calc R . .
C86 C 0.0298(9) 0.6567(5) 0.4225(5) 0.043(3) Uani 1 1 d . . .
H86 H -0.0281 0.6715 0.3827 0.052 Uiso 1 1 calc R . .
C87 C 0.0969(8) 0.6956(4) 0.4705(5) 0.037(3) Uani 1 1 d . . .
H87 H 0.0851 0.7369 0.4638 0.045 Uiso 1 1 calc R . .
C88 C 0.1816(8) 0.6742(4) 0.5285(5) 0.034(2) Uani 1 1 d . . .
H88 H 0.2262 0.7011 0.5622 0.041 Uiso 1 1 calc R . .
N3A N 0.2076(8) 0.4657(3) 0.6493(4) 0.045(2) Uani 1 1 d . . .
C5A C 0.1398(11) 0.4371(5) 0.6683(6) 0.062(3) Uani 1 1 d . . .
C6A C 0.0488(13) 0.3986(5) 0.6934(7) 0.115(6) Uani 1 1 d . . .
H6AC H -0.0064 0.4222 0.7127 0.172 Uiso 1 1 d R . .
H6AA H 0.0963 0.3719 0.7272 0.172 Uiso 1 1 d R . .
H6AB H -0.0005 0.3757 0.6562 0.172 Uiso 1 1 d R . .
N4A N 0.3772(7) 0.3962(4) 0.6051(4) 0.037(2) Uani 1 1 d . . .
C7A C 0.3687(9) 0.3480(5) 0.6157(5) 0.036(3) Uani 1 1 d . . .
C8A C 0.3628(10) 0.2837(4) 0.6337(5) 0.057(3) Uani 1 1 d . . .
H8AA H 0.2886 0.2654 0.6051 0.085 Uiso 1 1 d R . .
H8AB H 0.3606 0.2792 0.6804 0.085 Uiso 1 1 d R . .
H8AC H 0.4385 0.2663 0.6263 0.085 Uiso 1 1 d R . .
P7 P -0.0047(3) 0.37801(14) 0.47754(19) 0.0644(10) Uani 1 1 d U . .
F13 F -0.0875(5) 0.3205(3) 0.4510(3) 0.0720(18) Uani 1 1 d U . .
F14 F 0.0941(6) 0.3389(3) 0.5302(4) 0.098(2) Uani 1 1 d U . .
F15 F 0.0815(6) 0.4337(3) 0.5026(4) 0.100(2) Uani 1 1 d U . .
F16 F -0.1059(6) 0.4155(3) 0.4269(4) 0.107(2) Uani 1 1 d U . .
F17 F -0.0786(6) 0.3884(4) 0.5341(4) 0.114(3) Uani 1 1 d U . .
F18 F 0.0676(6) 0.3665(3) 0.4208(4) 0.096(2) Uani 1 1 d U . .
P8 P 0.5819(3) 0.39094(12) 0.78666(14) 0.0482(8) Uani 1 1 d U . .
F19 F 0.6191(5) 0.3718(2) 0.7192(3) 0.0592(16) Uani 1 1 d U . .
F20 F 0.5107(5) 0.4471(2) 0.7471(3) 0.0526(15) Uani 1 1 d U . .
F21 F 0.5438(5) 0.4127(3) 0.8544(2) 0.0533(14) Uani 1 1 d U . .
F22 F 0.6548(6) 0.3353(2) 0.8272(3) 0.0650(18) Uani 1 1 d U . .
F23 F 0.4540(5) 0.3538(3) 0.7652(3) 0.0627(17) Uani 1 1 d U . .
F24 F 0.7103(5) 0.4284(2) 0.8084(3) 0.0629(17) Uani 1 1 d U . .
N1B N 1.2998(8) 0.4526(4) 0.2651(5) 0.056(3) Uani 1 1 d . . .
C2B C 1.3002(9) 0.4033(5) 0.2574(5) 0.045(3) Uani 1 1 d . . .
C3B C 1.3033(10) 0.3401(5) 0.2465(5) 0.058(3) Uani 1 1 d . . .
H3BC H 1.2506 0.3209 0.2714 0.087 Uiso 1 1 d R . .
H3BA H 1.3884 0.3254 0.2623 0.087 Uiso 1 1 d R . .
H3BB H 1.2722 0.3308 0.1990 0.087 Uiso 1 1 d R . .
N1C N 0.6539(13) 0.2661(5) 0.3198(6) 0.086(4) Uani 1 1 d . . .
C2C C 0.7406(16) 0.2874(6) 0.3079(7) 0.077(5) Uani 1 1 d . . .
C3C C 0.8459(13) 0.3148(7) 0.2899(7) 0.121(6) Uani 1 1 d . . .
H3CC H 0.8243 0.3532 0.2701 0.181 Uiso 1 1 d R . .
H3CA H 0.8722 0.2881 0.2594 0.181 Uiso 1 1 d R . .
H3CB H 0.9141 0.3161 0.3306 0.181 Uiso 1 1 d R . .

loop_
_atom_site_aniso_label
_atom_site_aniso_U_11
_atom_site_aniso_U_22
_atom_site_aniso_U_33
_atom_site_aniso_U_23
_atom_site_aniso_U_13
_atom_site_aniso_U_12
Pd1 0.0294(4) 0.0259(4) 0.0332(4) -0.0033(4) 0.0118(3) -0.0023(4)
P1 0.0285(13) 0.0268(14) 0.0347(15) 0.0005(11) 0.0091(11) -0.0005(11)
P2 0.0255(12) 0.0251(12) 0.0310(14) 0.0019(13) 0.0063(10) -0.0003(12)
C1 0.019(5) 0.028(5) 0.025(5) 0.004(4) 0.001(4) -0.001(4)
C2 0.012(5) 0.027(5) 0.034(6) -0.004(5) -0.004(4) -0.006(4)
C3 0.025(5) 0.035(6) 0.028(6) -0.007(5) 0.001(5) -0.005(5)
C4 0.033(5) 0.028(5) 0.033(6) -0.001(5) 0.004(5) 0.006(5)
C5 0.035(6) 0.038(6) 0.038(6) -0.021(5) 0.009(5) 0.002(5)
C6 0.025(6) 0.032(6) 0.065(8) 0.006(6) -0.001(5) 0.012(5)
C7 0.040(6) 0.027(6) 0.047(7) 0.012(5) 0.003(5) -0.002(5)
C8 0.023(5) 0.030(5) 0.031(6) 0.004(5) 0.002(4) 0.001(4)
C9 0.048(6) 0.036(6) 0.038(6) 0.015(5) 0.015(5) 0.000(5)
C10 0.034(5) 0.032(5) 0.021(5) 0.009(5) 0.001(4) 0.000(5)
C11 0.017(5) 0.023(5) 0.036(6) 0.001(5) 0.011(4) 0.001(4)
C12 0.021(5) 0.035(6) 0.016(5) -0.005(5) -0.004(4) 0.002(4)
C13 0.025(5) 0.023(5) 0.033(6) 0.005(5) 0.010(4) 0.003(5)
C14 0.032(5) 0.032(6) 0.033(6) 0.006(5) 0.011(5) 0.000(4)
C15 0.020(4) 0.027(6) 0.035(6) 0.001(5) 0.006(4) 0.007(4)
C16 0.037(5) 0.035(6) 0.023(6) 0.006(5) 0.005(4) 0.006(5)
C17 0.042(6) 0.046(7) 0.027(6) -0.009(5) 0.013(5) -0.003(5)
C18 0.038(6) 0.027(5) 0.033(6) -0.012(5) -0.003(5) 0.006(5)
C19 0.034(5) 0.036(6) 0.040(7) -0.007(5) 0.011(5) -0.013(5)
C20 0.020(5) 0.037(6) 0.031(6) -0.012(5) 0.007(4) -0.005(4)
C21 0.029(5) 0.015(5) 0.036(6) -0.007(4) 0.016(4) 0.000(4)
C22 0.050(6) 0.029(6) 0.044(7) -0.009(5) 0.029(5) -0.002(5)
C23 0.057(7) 0.030(6) 0.049(7) 0.008(5) 0.025(6) 0.002(5)
C24 0.039(6) 0.038(6) 0.069(9) 0.030(6) 0.030(6) 0.013(5)
C25 0.034(6) 0.052(7) 0.057(8) 0.020(6) 0.004(6) 0.005(5)
C26 0.033(6) 0.038(6) 0.035(6) 0.011(5) 0.006(5) 0.000(5)
C27 0.032(5) 0.029(5) 0.030(6) -0.003(5) 0.014(4) -0.008(5)
C28 0.038(6) 0.026(5) 0.032(6) -0.009(5) 0.016(5) -0.007(4)
C29 0.037(6) 0.052(7) 0.053(8) -0.025(6) 0.017(6) -0.012(6)
C30 0.029(6) 0.062(8) 0.037(6) -0.002(6) -0.005(5) -0.011(6)
C31 0.032(6) 0.043(7) 0.060(8) -0.004(6) 0.001(6) 0.002(5)
C32 0.036(6) 0.033(6) 0.060(8) 0.001(5) 0.016(6) -0.004(5)
C33 0.032(5) 0.023(5) 0.033(6) -0.006(5) 0.006(5) -0.001(4)
C34 0.035(6) 0.040(6) 0.030(6) -0.005(5) 0.005(5) -0.004(5)
C35 0.037(6) 0.060(8) 0.043(7) 0.014(6) -0.012(5) 0.004(6)
C36 0.019(5) 0.044(6) 0.075(8) 0.014(7) -0.001(5) 0.013(5)
C37 0.035(6) 0.035(7) 0.063(8) 0.006(6) 0.019(6) 0.006(5)
C38 0.026(6) 0.028(5) 0.040(6) 0.003(5) -0.001(5) 0.000(4)
C39 0.045(6) 0.030(6) 0.024(6) -0.010(5) 0.012(5) -0.001(5)
C40 0.035(6) 0.035(6) 0.072(8) -0.017(6) 0.018(6) -0.008(5)
C41 0.063(8) 0.029(7) 0.093(10) -0.022(7) 0.035(8) -0.024(6)
C42 0.088(10) 0.035(7) 0.068(9) -0.002(6) 0.044(8) -0.022(7)
C43 0.053(7) 0.028(6) 0.050(7) 0.001(5) 0.015(6) 0.007(5)
C44 0.048(7) 0.037(6) 0.040(7) 0.000(5) 0.015(5) 0.008(5)
N1A 0.043(5) 0.038(5) 0.033(6) -0.006(4) 0.008(4) -0.005(4)
C1A 0.029(6) 0.044(7) 0.029(7) 0.013(6) 0.000(5) 0.005(5)
C2A 0.079(8) 0.035(6) 0.051(8) -0.008(6) -0.008(6) -0.012(6)
N2A 0.033(4) 0.025(5) 0.043(5) -0.013(4) 0.016(4) -0.010(4)
C3A 0.038(6) 0.038(6) 0.034(7) 0.006(5) 0.008(5) -0.006(5)
C4A 0.050(6) 0.039(6) 0.083(9) -0.007(6) 0.039(6) 0.014(5)
P5 0.0589(19) 0.0451(18) 0.048(2) 0.0025(15) 0.0219(16) 0.0123(16)
F1 0.063(4) 0.132(6) 0.182(7) 0.079(5) 0.040(5) 0.035(4)
F2 0.105(5) 0.118(6) 0.156(7) 0.071(5) 0.013(5) -0.048(5)
F3 0.090(5) 0.065(4) 0.123(6) 0.017(4) -0.021(4) 0.011(4)
F4 0.097(5) 0.058(4) 0.129(6) 0.017(4) 0.002(4) -0.021(4)
F5 0.148(6) 0.096(5) 0.069(5) -0.007(4) 0.035(4) 0.004(5)
F6 0.208(8) 0.195(8) 0.133(7) -0.028(6) 0.071(6) 0.034(7)
P6 0.0541(19) 0.0429(17) 0.078(2) -0.0103(17) 0.0304(17) 0.0000(16)
F7 0.117(7) 0.079(7) 0.091(7) -0.006(6) 0.016(6) 0.015(6)
F8 0.069(5) 0.053(5) 0.095(7) 0.005(5) 0.003(5) -0.014(5)
F9 0.133(7) 0.097(7) 0.087(7) -0.011(6) 0.055(6) -0.005(6)
F10 0.088(6) 0.050(5) 0.118(7) -0.001(6) 0.006(6) -0.018(5)
F7A 0.094(8) 0.083(9) 0.103(9) 0.024(7) 0.038(7) -0.014(7)
F8A 0.110(9) 0.108(9) 0.112(9) -0.027(8) 0.016(7) 0.003(8)
F9A 0.077(8) 0.080(8) 0.077(8) 0.019(7) 0.031(7) -0.016(7)
F10A 0.100(8) 0.083(9) 0.090(9) -0.020(7) 0.028(7) 0.007(7)
F11 0.069(4) 0.058(4) 0.160(6) -0.020(4) 0.029(4) 0.000(3)
F12 0.082(4) 0.068(4) 0.097(5) -0.004(4) 0.028(4) 0.021(4)
Pd2 0.0312(4) 0.0252(4) 0.0363(4) 0.0002(4) 0.0141(3) 0.0002(4)
P3 0.0279(13) 0.0248(14) 0.0326(15) -0.0025(11) 0.0099(11) -0.0026(11)
P4 0.0254(13) 0.0299(14) 0.0330(16) -0.0005(12) 0.0097(11) 0.0013(11)
C45 0.025(5) 0.023(5) 0.024(6) -0.001(4) 0.012(4) 0.005(4)
C46 0.013(4) 0.035(6) 0.026(6) -0.003(5) 0.004(4) -0.011(4)
C47 0.017(5) 0.028(6) 0.032(6) 0.002(5) 0.003(4) -0.009(4)
C48 0.029(5) 0.028(6) 0.030(6) -0.001(5) 0.003(4) -0.006(4)
C49 0.053(6) 0.022(5) 0.039(7) 0.001(5) 0.005(5) -0.004(5)
C50 0.046(6) 0.037(6) 0.042(7) -0.007(5) 0.014(5) 0.000(5)
C51 0.043(6) 0.050(7) 0.029(6) -0.010(6) -0.001(5) -0.012(5)
C52 0.044(6) 0.024(6) 0.031(7) 0.004(5) 0.011(5) -0.012(5)
C53 0.033(5) 0.036(6) 0.020(5) -0.005(5) 0.003(4) -0.001(5)
C54 0.030(5) 0.029(6) 0.040(7) 0.000(5) 0.005(5) 0.003(5)
C55 0.032(5) 0.019(5) 0.025(6) 0.001(4) 0.002(5) 0.009(4)
C56 0.029(5) 0.016(5) 0.033(6) -0.005(4) 0.005(5) -0.001(4)
C57 0.043(6) 0.026(5) 0.027(6) 0.004(5) 0.018(5) 0.003(5)
C58 0.034(6) 0.037(6) 0.023(6) -0.005(5) -0.001(5) -0.005(5)
C59 0.030(6) 0.027(5) 0.031(6) -0.003(5) 0.006(5) -0.005(5)
C60 0.032(6) 0.023(5) 0.047(7) 0.000(5) 0.002(5) 0.007(5)
C61 0.031(6) 0.026(6) 0.083(9) -0.006(6) 0.004(7) 0.000(5)
C62 0.041(6) 0.033(6) 0.047(7) 0.001(5) 0.014(6) 0.009(5)
C63 0.039(6) 0.021(5) 0.036(6) 0.005(4) 0.012(5) -0.008(5)
C64 0.021(5) 0.025(5) 0.035(6) -0.001(5) 0.004(5) 0.002(4)
C65 0.027(5) 0.024(5) 0.031(6) 0.003(4) 0.004(4) -0.001(4)
C66 0.030(5) 0.027(5) 0.032(6) 0.006(5) 0.007(4) -0.005(5)
C67 0.038(6) 0.030(6) 0.047(7) 0.002(5) 0.005(5) 0.000(5)
C68 0.064(7) 0.026(6) 0.027(6) -0.003(5) 0.007(5) 0.008(5)
C69 0.020(5) 0.024(5) 0.042(6) -0.004(5) 0.004(5) 0.006(4)
C70 0.037(5) 0.030(5) 0.033(5) -0.004(5) 0.014(4) 0.007(5)
C71 0.027(5) 0.019(5) 0.032(6) 0.000(4) 0.010(4) 0.006(4)
C72 0.022(5) 0.055(7) 0.041(7) 0.004(5) 0.008(5) 0.001(5)
C73 0.045(7) 0.059(7) 0.028(6) -0.002(5) 0.007(5) -0.003(5)
C74 0.034(6) 0.045(6) 0.050(7) 0.000(6) 0.003(5) -0.002(5)
C75 0.031(6) 0.029(6) 0.054(8) 0.001(5) 0.025(5) 0.002(5)
C76 0.025(5) 0.024(5) 0.035(6) -0.002(4) 0.009(5) 0.000(4)
C77 0.024(5) 0.017(5) 0.031(6) -0.001(4) 0.006(4) 0.002(4)
C78 0.038(6) 0.035(6) 0.041(7) -0.004(5) 0.018(5) 0.006(5)
C79 0.059(7) 0.027(6) 0.040(7) 0.007(5) 0.011(6) 0.007(5)
C80 0.047(6) 0.042(6) 0.032(6) 0.004(5) 0.013(5) -0.003(5)
C81 0.038(6) 0.027(6) 0.048(7) -0.012(5) 0.011(5) -0.002(5)
C82 0.035(5) 0.030(5) 0.028(6) 0.004(4) 0.014(5) 0.002(5)
C83 0.031(5) 0.038(6) 0.022(5) 0.000(5) 0.007(4) -0.003(5)
C84 0.035(6) 0.023(5) 0.069(8) -0.001(5) 0.033(6) 0.000(5)
C85 0.041(6) 0.065(9) 0.042(7) 0.001(6) -0.002(6) 0.013(6)
C86 0.035(6) 0.055(8) 0.040(7) 0.001(6) 0.009(5) 0.014(6)
C87 0.033(6) 0.032(6) 0.055(8) 0.014(6) 0.026(6) 0.009(5)
C88 0.031(6) 0.028(6) 0.042(7) -0.013(5) 0.008(5) 0.003(5)
N3A 0.053(5) 0.027(5) 0.067(7) 0.008(4) 0.037(5) 0.000(4)
C5A 0.083(8) 0.036(7) 0.081(9) -0.002(6) 0.049(8) 0.002(6)
C6A 0.153(13) 0.052(9) 0.194(16) 0.037(9) 0.145(12) -0.002(8)
N4A 0.044(5) 0.032(5) 0.036(5) 0.003(4) 0.014(4) 0.007(4)
C7A 0.033(6) 0.040(7) 0.035(7) 0.005(6) 0.010(5) 0.013(5)
C8A 0.081(8) 0.032(6) 0.065(8) -0.006(6) 0.034(7) -0.009(6)
P7 0.0381(17) 0.0445(18) 0.108(3) -0.0057(19) 0.0143(19) 0.0027(16)
F13 0.060(4) 0.055(4) 0.095(5) 0.003(3) 0.008(3) -0.007(3)
F14 0.067(4) 0.079(5) 0.132(6) 0.015(4) -0.004(4) 0.006(4)
F15 0.094(5) 0.053(4) 0.141(6) -0.014(4) 0.010(4) -0.019(4)
F16 0.082(4) 0.063(4) 0.159(6) 0.023(5) 0.003(4) 0.021(4)
F17 0.079(4) 0.143(6) 0.129(6) -0.021(5) 0.044(4) 0.007(4)
F18 0.067(4) 0.104(5) 0.121(6) -0.003(4) 0.029(4) -0.015(4)
P8 0.0586(19) 0.0423(17) 0.0391(18) -0.0008(14) 0.0038(14) -0.0020(14)
F19 0.069(4) 0.057(4) 0.050(4) -0.006(3) 0.013(3) 0.014(3)
F20 0.066(4) 0.043(3) 0.050(4) 0.005(3) 0.019(3) 0.014(3)
F21 0.068(3) 0.057(3) 0.037(3) -0.007(3) 0.017(3) -0.009(3)
F22 0.083(4) 0.045(4) 0.059(4) 0.005(3) 0.003(3) 0.011(3)
F23 0.068(4) 0.058(4) 0.055(4) -0.006(3) 0.005(3) -0.017(3)
F24 0.062(4) 0.060(4) 0.065(4) 0.002(3) 0.014(3) -0.008(3)
N1B 0.047(6) 0.061(7) 0.063(7) 0.009(5) 0.019(5) -0.001(5)
C2B 0.048(6) 0.046(8) 0.040(7) 0.009(6) 0.012(5) -0.017(6)
C3B 0.065(7) 0.064(8) 0.044(7) -0.016(6) 0.013(6) -0.022(6)
N1C 0.128(11) 0.055(8) 0.070(8) -0.008(6) 0.015(8) 0.012(7)
C2C 0.109(13) 0.065(11) 0.061(10) -0.008(8) 0.028(10) 0.048(9)
C3C 0.111(12) 0.176(17) 0.099(13) 0.049(12) 0.071(11) 0.056(12)

loop_
_atom_type_symbol
_atom_type_description
_atom_type_scat_dispersion_real
_atom_type_scat_dispersion_imag
_atom_type_scat_source
C C 0.0033 0.0016 'International Tables Vol C Tables 4.2.6.8 and 6.1.1.4'
H H 0.0000 0.0000 'International Tables Vol C Tables 4.2.6.8 and 6.1.1.4'
F F 0.0171 0.0103 'International Tables Vol C Tables 4.2.6.8 and 6.1.1.4'
P P 0.1023 0.0942 'International Tables Vol C Tables 4.2.6.8 and 6.1.1.4'
Pd Pd -0.9988 1.0072 'International Tables Vol C Tables 4.2.6.8 and 6.1.1.4'
N N 0.0061 0.0033 'International Tables Vol C Tables 4.2.6.8 and 6.1.1.4'

loop_
_geom_angle_atom_site_label_1
_geom_angle_atom_site_label_2
_geom_angle_atom_site_label_3
_geom_angle
N1A Pd1 N2A 85.8(3)
N1A Pd1 P2 90.5(2)
N2A Pd1 P2 169.1(2)
N1A Pd1 P1 172.0(2)
N2A Pd1 P1 93.97(19)
P2 Pd1 P1 91.04(9)
C27 P1 C1 111.0(4)
C27 P1 C21 107.6(4)
C1 P1 C21 104.3(4)
C27 P1 Pd1 111.8(3)
C1 P1 Pd1 113.4(3)
C21 P1 Pd1 108.2(3)
C33 P2 C12 108.6(4)
C33 P2 C39 107.8(4)
C12 P2 C39 106.5(4)
C33 P2 Pd1 115.1(3)
C12 P2 Pd1 113.9(3)
C39 P2 Pd1 104.4(3)
C2 C1 C10 119.1(7)
C2 C1 P1 122.3(6)
C10 C1 P1 118.4(6)
C1 C2 C3 120.3(8)
C1 C2 C11 121.4(7)
C3 C2 C11 118.2(7)
C4 C3 C8 119.3(8)
C4 C3 C2 122.7(8)
C8 C3 C2 118.0(8)
C5 C4 C3 120.6(9)
C4 C5 C6 120.7(9)
C7 C6 C5 119.6(9)
C6 C7 C8 122.1(9)
C9 C8 C7 122.2(8)
C9 C8 C3 120.1(8)
C7 C8 C3 117.6(8)
C10 C9 C8 120.7(8)
C9 C10 C1 121.8(8)
C12 C11 C20 121.0(8)
C12 C11 C2 120.1(8)
C20 C11 C2 118.9(7)
C11 C12 C13 117.7(8)
C11 C12 P2 122.3(7)
C13 C12 P2 119.7(7)
C14 C13 C12 122.6(9)
C13 C14 C15 120.2(9)
C16 C15 C14 122.3(8)
C16 C15 C20 117.6(8)
C14 C15 C20 120.1(8)
C17 C16 C15 122.6(8)
C16 C17 C18 119.5(9)
C19 C18 C17 119.7(9)
C18 C19 C20 122.8(9)
C19 C20 C15 117.8(8)
C19 C20 C11 123.7(9)
C15 C20 C11 118.3(8)
C26 C21 C22 120.4(8)
C26 C21 P1 121.1(7)
C22 C21 P1 118.0(6)
C21 C22 C23 120.3(9)
C24 C23 C22 117.3(9)
C25 C24 C23 122.5(9)
C24 C25 C26 119.8(10)
C21 C26 C25 119.6(9)
C32 C27 C28 118.3(8)
C32 C27 P1 118.5(7)
C28 C27 P1 123.1(7)
C29 C28 C27 120.6(9)
C28 C29 C30 121.0(9)
C31 C30 C29 119.6(9)
C30 C31 C32 120.9(10)
C27 C32 C31 119.5(9)
C34 C33 C38 118.0(8)
C34 C33 P2 121.1(6)
C38 C33 P2 120.9(7)
C35 C34 C33 120.2(8)
C34 C35 C36 119.7(9)
C37 C36 C35 120.4(8)
C36 C37 C38 121.0(9)
C37 C38 C33 120.7(9)
C44 C39 C40 119.6(8)
C44 C39 P2 119.2(7)
C40 C39 P2 121.0(7)
C41 C40 C39 118.8(10)
C42 C41 C40 121.5(10)
C41 C42 C43 120.1(10)
C42 C43 C44 119.4(10)
C39 C44 C43 120.4(9)
C1A N1A Pd1 163.5(8)
N1A C1A C2A 178.4(10)
C3A N2A Pd1 159.9(7)
N2A C3A C4A 177.9(10)
F5 P5 F2 89.2(5)
F5 P5 F6 170.2(6)
F2 P5 F6 98.1(6)
F5 P5 F1 92.2(5)
F2 P5 F1 93.3(4)
F6 P5 F1 93.8(5)
F5 P5 F3 90.2(4)
F2 P5 F3 87.6(4)
F6 P5 F3 83.7(5)
F1 P5 F3 177.4(5)
F5 P5 F4 85.8(4)
F2 P5 F4 174.5(5)
F6 P5 F4 86.7(5)
F1 P5 F4 88.9(4)
F3 P5 F4 90.4(4)
F7A P6 F8A 98.6(14)
F10 P6 F9 90.6(4)
F7A P6 F10A 87.4(12)
F8A P6 F10A 173.9(13)
F10 P6 F12 89.6(3)
F7A P6 F12 90.0(3)
F8A P6 F12 90.2(3)
F9 P6 F12 89.5(3)
F10A P6 F12 90.2(3)
F7A P6 F9A 169.7(12)
F8A P6 F9A 91.7(13)
F10A P6 F9A 82.2(11)
F12 P6 F9A 90.7(3)
F10 P6 F8 179.2(4)
F9 P6 F8 90.2(3)
F12 P6 F8 90.4(3)
F10 P6 F7 89.9(4)
F9 P6 F7 179.5(5)
F12 P6 F7 90.6(3)
F8 P6 F7 89.3(3)
F10 P6 F11 90.4(3)
F7A P6 F11 90.1(3)
F8A P6 F11 89.7(3)
F9 P6 F11 90.4(3)
F10A P6 F11 89.9(3)
F12 P6 F11 179.8(3)
F9A P6 F11 89.2(3)
F8 P6 F11 89.6(3)
F7 P6 F11 89.6(3)
N4A Pd2 N3A 82.8(3)
N4A Pd2 P4 173.7(2)
N3A Pd2 P4 93.1(2)
N4A Pd2 P3 93.4(2)
N3A Pd2 P3 172.0(2)
P4 Pd2 P3 91.21(8)
C45 P3 C71 107.7(4)
C45 P3 C65 105.7(4)
C71 P3 C65 107.8(4)
C45 P3 Pd2 113.7(3)
C71 P3 Pd2 114.3(3)
C65 P3 Pd2 107.1(3)
C83 P4 C77 109.6(4)
C83 P4 C56 108.1(4)
C77 P4 C56 104.6(4)
C83 P4 Pd2 113.3(3)
C77 P4 Pd2 106.5(3)
C56 P4 Pd2 114.3(3)
C46 C45 C54 117.4(8)
C46 C45 P3 122.8(7)
C54 C45 P3 119.7(6)
C45 C46 C47 119.9(8)
C45 C46 C55 120.6(8)
C47 C46 C55 119.5(7)
C52 C47 C48 116.6(8)
C52 C47 C46 120.6(8)
C48 C47 C46 122.8(8)
C49 C48 C47 123.0(9)
C48 C49 C50 119.8(9)
C51 C50 C49 119.0(10)
C50 C51 C52 122.6(9)
C47 C52 C53 119.0(9)
C47 C52 C51 118.9(8)
C53 C52 C51 122.2(9)
C54 C53 C52 120.6(9)
C53 C54 C45 122.5(8)
C56 C55 C64 118.9(8)
C56 C55 C46 122.5(7)
C64 C55 C46 118.6(7)
C55 C56 C57 120.4(7)
C55 C56 P4 120.5(6)
C57 C56 P4 118.9(6)
C58 C57 C56 120.7(8)
C57 C58 C59 120.7(8)
C58 C59 C60 121.6(9)
C58 C59 C64 119.6(8)
C60 C59 C64 118.8(8)
C61 C60 C59 121.7(9)
C60 C61 C62 120.4(9)
C63 C62 C61 120.1(9)
C62 C63 C64 120.9(9)
C59 C64 C63 118.1(8)
C59 C64 C55 119.8(8)
C63 C64 C55 122.1(8)
C66 C65 C70 120.3(8)
C66 C65 P3 118.0(6)
C70 C65 P3 121.7(7)
C67 C66 C65 121.7(8)
C66 C67 C68 117.6(9)
C69 C68 C67 120.1(8)
C68 C69 C70 121.5(8)
C69 C70 C65 118.7(8)
C76 C71 C72 119.1(8)
C76 C71 P3 121.2(7)
C72 C71 P3 119.6(6)
C73 C72 C71 118.5(8)
C72 C73 C74 121.4(9)
C75 C74 C73 119.2(9)
C76 C75 C74 120.1(8)
C75 C76 C71 121.5(8)
C78 C77 C82 118.7(8)
C78 C77 P4 118.9(6)
C82 C77 P4 122.4(7)
C77 C78 C79 120.4(8)
C80 C79 C78 121.5(9)
C81 C80 C79 118.1(9)
C80 C81 C82 122.0(9)
C81 C82 C77 119.3(8)
C88 C83 C84 118.9(8)
C88 C83 P4 122.3(7)
C84 C83 P4 118.7(7)
C83 C84 C85 119.6(9)
C86 C85 C84 119.8(10)
C85 C86 C87 121.2(10)
C86 C87 C88 119.7(9)
C87 C88 C83 120.7(9)
C5A N3A Pd2 157.4(8)
N3A C5A C6A 179.7(15)
C7A N4A Pd2 162.6(8)
N4A C7A C8A 176.8(11)
F16 P7 F18 90.5(4)
F16 P7 F15 92.2(4)
F18 P7 F15 90.0(4)
F16 P7 F14 177.8(4)
F18 P7 F14 91.2(4)
F15 P7 F14 89.1(4)
F16 P7 F17 89.5(4)
F18 P7 F17 178.9(5)
F15 P7 F17 91.1(4)
F14 P7 F17 88.8(4)
F16 P7 F13 88.8(4)
F18 P7 F13 87.9(4)
F15 P7 F13 177.7(4)
F14 P7 F13 89.9(4)
F17 P7 F13 91.0(4)
F19 P8 F23 91.1(3)
F19 P8 F20 89.0(3)
F23 P8 F20 90.3(3)
F19 P8 F24 89.1(3)
F23 P8 F24 179.8(4)
F20 P8 F24 89.6(3)
F19 P8 F22 91.4(3)
F23 P8 F22 90.4(3)
F20 P8 F22 179.1(4)
F24 P8 F22 89.6(3)
F19 P8 F21 178.1(4)
F23 P8 F21 89.7(3)
F20 P8 F21 89.2(3)
F24 P8 F21 90.1(3)
F22 P8 F21 90.3(3)
N1B C2B C3B 178.5(12)
N1C C2C C3C 177.4(17)

loop_
_geom_bond_atom_site_label_1
_geom_bond_atom_site_label_2
_geom_bond_distance
Pd1 N1A 2.070(8)
Pd1 N2A 2.091(7)
Pd1 P2 2.255(2)
Pd1 P1 2.264(2)
P1 C27 1.795(9)
P1 C1 1.815(8)
P1 C21 1.833(8)
P2 C33 1.790(9)
P2 C12 1.816(8)
P2 C39 1.823(9)
C1 C2 1.395(11)
C1 C10 1.408(11)
C2 C3 1.451(11)
C2 C11 1.495(11)
C3 C4 1.403(11)
C3 C8 1.425(12)
C4 C5 1.361(11)
C5 C6 1.409(12)
C6 C7 1.345(12)
C7 C8 1.416(12)
C8 C9 1.398(11)
C9 C10 1.372(11)
C11 C12 1.390(11)
C11 C20 1.442(11)
C12 C13 1.433(11)
C13 C14 1.353(11)
C14 C15 1.409(12)
C15 C16 1.400(11)
C15 C20 1.419(11)
C16 C17 1.351(12)
C17 C18 1.403(12)
C18 C19 1.329(11)
C19 C20 1.412(12)
C21 C26 1.376(11)
C21 C22 1.391(11)
C22 C23 1.408(12)
C23 C24 1.374(13)
C24 C25 1.372(13)
C25 C26 1.380(12)
C27 C32 1.394(12)
C27 C28 1.394(11)
C28 C29 1.354(12)
C29 C30 1.384(13)
C30 C31 1.341(12)
C31 C32 1.398(13)
C33 C34 1.397(11)
C33 C38 1.404(11)
C34 C35 1.379(12)
C35 C36 1.399(12)
C36 C37 1.340(12)
C37 C38 1.370(11)
C39 C44 1.377(12)
C39 C40 1.416(12)
C40 C41 1.376(13)
C41 C42 1.371(15)
C42 C43 1.385(13)
C43 C44 1.398(12)
N1A C1A 1.117(11)
C1A C2A 1.479(14)
N2A C3A 1.127(10)
C3A C4A 1.455(13)
P5 F5 1.522(7)
P5 F2 1.534(7)
P5 F6 1.534(10)
P5 F1 1.536(7)
P5 F3 1.586(7)
P5 F4 1.599(7)
P6 F10 1.568(5)
P6 F7A 1.571(6)
P6 F8A 1.576(6)
P6 F9 1.576(6)
P6 F10A 1.577(6)
P6 F12 1.578(5)
P6 F9A 1.580(6)
P6 F8 1.580(5)
P6 F7 1.582(6)
P6 F11 1.583(5)
Pd2 N4A 2.061(8)
Pd2 N3A 2.095(8)
Pd2 P4 2.259(2)
Pd2 P3 2.261(2)
P3 C45 1.804(8)
P3 C71 1.811(8)
P3 C65 1.821(8)
P4 C83 1.801(9)
P4 C77 1.809(8)
P4 C56 1.838(8)
C45 C46 1.405(11)
C45 C54 1.431(11)
C46 C47 1.425(11)
C46 C55 1.520(11)
C47 C52 1.402(12)
C47 C48 1.404(11)
C48 C49 1.360(12)
C49 C50 1.384(12)
C50 C51 1.343(12)
C51 C52 1.412(12)
C52 C53 1.406(12)
C53 C54 1.352(11)
C55 C56 1.388(11)
C55 C64 1.431(11)
C56 C57 1.412(11)
C57 C58 1.376(11)
C58 C59 1.390(11)
C59 C60 1.406(12)
C59 C64 1.420(12)
C60 C61 1.332(13)
C61 C62 1.421(13)
C62 C63 1.346(12)
C63 C64 1.425(11)
C65 C66 1.385(11)
C65 C70 1.386(10)
C66 C67 1.375(12)
C67 C68 1.421(12)
C68 C69 1.374(11)
C69 C70 1.377(11)
C71 C76 1.380(11)
C71 C72 1.390(11)
C72 C73 1.376(12)
C73 C74 1.381(12)
C74 C75 1.366(12)
C75 C76 1.354(11)
C77 C78 1.377(11)
C77 C82 1.395(11)
C78 C79 1.386(12)
C79 C80 1.368(12)
C80 C81 1.367(12)
C81 C82 1.390(11)
C83 C88 1.387(12)
C83 C84 1.397(12)
C84 C85 1.411(13)
C85 C86 1.358(13)
C86 C87 1.377(13)
C87 C88 1.385(12)
N3A C5A 1.123(11)
C5A C6A 1.504(14)
N4A C7A 1.120(11)
C7A C8A 1.509(14)
P7 F16 1.554(7)
P7 F18 1.576(8)
P7 F15 1.578(7)
P7 F14 1.580(7)
P7 F17 1.580(7)
P7 F13 1.598(6)
P8 F19 1.586(6)
P8 F23 1.591(6)
P8 F20 1.596(6)
P8 F24 1.599(6)
P8 F22 1.601(6)
P8 F21 1.612(5)
N1B C2B 1.128(12)
C2B C3B 1.452(15)
N1C C2C 1.141(16)
C2C C3C 1.433(19)

loop_
_geom_torsion_atom_site_label_1
_geom_torsion_atom_site_label_2
_geom_torsion_atom_site_label_3
_geom_torsion_atom_site_label_4
_geom_torsion
N2A Pd1 P1 C27 -82.8(3)
P2 Pd1 P1 C27 87.5(3)
N2A Pd1 P1 C1 150.7(4)
P2 Pd1 P1 C1 -38.9(3)
N2A Pd1 P1 C21 35.5(4)
P2 Pd1 P1 C21 -154.1(3)
N1A Pd1 P2 C33 -85.4(4)
N2A Pd1 P2 C33 -155.7(11)
P1 Pd1 P2 C33 86.7(3)
N1A Pd1 P2 C12 148.2(4)
N2A Pd1 P2 C12 77.9(11)
P1 Pd1 P2 C12 -39.7(3)
N1A Pd1 P2 C39 32.5(4)
N2A Pd1 P2 C39 -37.8(11)
P1 Pd1 P2 C39 -155.4(3)
C27 P1 C1 C2 -52.9(8)
C21 P1 C1 C2 -168.4(7)
Pd1 P1 C1 C2 74.0(7)
C27 P1 C1 C10 132.1(7)
C21 P1 C1 C10 16.5(7)
Pd1 P1 C1 C10 -101.0(6)
C10 C1 C2 C3 1.1(12)
P1 C1 C2 C3 -174.0(6)
C10 C1 C2 C11 -176.1(7)
P1 C1 C2 C11 8.8(11)
C1 C2 C3 C4 178.0(8)
C11 C2 C3 C4 -4.8(12)
C1 C2 C3 C8 -0.8(12)
C11 C2 C3 C8 176.5(7)
C8 C3 C4 C5 -3.2(13)
C2 C3 C4 C5 178.1(8)
C3 C4 C5 C6 1.3(13)
C4 C5 C6 C7 -0.9(14)
C5 C6 C7 C8 2.3(14)
C6 C7 C8 C9 179.5(9)
C6 C7 C8 C3 -4.1(13)
C4 C3 C8 C9 -179.1(8)
C2 C3 C8 C9 -0.3(12)
C4 C3 C8 C7 4.4(12)
C2 C3 C8 C7 -176.7(7)
C7 C8 C9 C10 177.4(8)
C3 C8 C9 C10 1.1(13)
C8 C9 C10 C1 -0.9(13)
C2 C1 C10 C9 -0.2(12)
P1 C1 C10 C9 175.0(7)
C1 C2 C11 C12 -71.9(10)
C3 C2 C11 C12 110.9(9)
C1 C2 C11 C20 108.6(9)
C3 C2 C11 C20 -68.6(10)
C20 C11 C12 C13 1.2(12)
C2 C11 C12 C13 -178.2(6)
C20 C11 C12 P2 -173.4(6)
C2 C11 C12 P2 7.1(11)
C33 P2 C12 C11 -54.2(8)
C39 P2 C12 C11 -170.0(7)
Pd1 P2 C12 C11 75.5(7)
C33 P2 C12 C13 131.3(6)
C39 P2 C12 C13 15.5(7)
Pd1 P2 C12 C13 -99.0(6)
C11 C12 C13 C14 -1.7(11)
P2 C12 C13 C14 173.1(6)
C12 C13 C14 C15 -0.2(12)
C13 C14 C15 C16 -176.2(7)
C13 C14 C15 C20 2.5(12)
C14 C15 C16 C17 179.6(8)
C20 C15 C16 C17 0.8(12)
C15 C16 C17 C18 -1.2(13)
C16 C17 C18 C19 0.6(13)
C17 C18 C19 C20 0.4(13)
C18 C19 C20 C15 -0.7(12)
C18 C19 C20 C11 -176.3(8)
C16 C15 C20 C19 0.1(11)
C14 C15 C20 C19 -178.7(7)
C16 C15 C20 C11 175.9(7)
C14 C15 C20 C11 -2.9(11)
C12 C11 C20 C19 176.6(8)
C2 C11 C20 C19 -4.0(12)
C12 C11 C20 C15 1.0(12)
C2 C11 C20 C15 -179.5(7)
C27 P1 C21 C26 -29.6(8)
C1 P1 C21 C26 88.3(7)
Pd1 P1 C21 C26 -150.6(6)
C27 P1 C21 C22 158.2(7)
C1 P1 C21 C22 -83.9(7)
Pd1 P1 C21 C22 37.1(7)
C26 C21 C22 C23 0.2(13)
P1 C21 C22 C23 172.5(6)
C21 C22 C23 C24 0.5(13)
C22 C23 C24 C25 0.3(13)
C23 C24 C25 C26 -1.7(14)
C22 C21 C26 C25 -1.6(12)
P1 C21 C26 C25 -173.7(7)
C24 C25 C26 C21 2.4(13)
C1 P1 C27 C32 141.6(7)
C21 P1 C27 C32 -104.9(7)
Pd1 P1 C27 C32 13.8(7)
C1 P1 C27 C28 -38.5(8)
C21 P1 C27 C28 75.0(7)
Pd1 P1 C27 C28 -166.3(6)
C32 C27 C28 C29 0.6(12)
P1 C27 C28 C29 -179.3(6)
C27 C28 C29 C30 -0.9(13)
C28 C29 C30 C31 2.2(14)
C29 C30 C31 C32 -3.2(14)
C28 C27 C32 C31 -1.5(12)
P1 C27 C32 C31 178.4(7)
C30 C31 C32 C27 2.9(14)
C12 P2 C33 C34 138.9(7)
C39 P2 C33 C34 -106.2(7)
Pd1 P2 C33 C34 9.8(8)
C12 P2 C33 C38 -40.3(8)
C39 P2 C33 C38 74.7(8)
Pd1 P2 C33 C38 -169.3(6)
C38 C33 C34 C35 -0.2(13)
P2 C33 C34 C35 -179.4(7)
C33 C34 C35 C36 -0.1(14)
C34 C35 C36 C37 -0.5(15)
C35 C36 C37 C38 1.4(15)
C36 C37 C38 C33 -1.8(14)
C34 C33 C38 C37 1.2(12)
P2 C33 C38 C37 -179.7(7)
C33 P2 C39 C44 173.3(7)
C12 P2 C39 C44 -70.3(8)
Pd1 P2 C39 C44 50.5(7)
C33 P2 C39 C40 -3.4(8)
C12 P2 C39 C40 113.0(7)
Pd1 P2 C39 C40 -126.2(7)
C44 C39 C40 C41 1.4(14)
P2 C39 C40 C41 178.1(8)
C39 C40 C41 C42 1.6(16)
C40 C41 C42 C43 -1.6(17)
C41 C42 C43 C44 -1.3(15)
C40 C39 C44 C43 -4.4(13)
P2 C39 C44 C43 178.9(7)
C42 C43 C44 C39 4.4(14)
N2A Pd1 N1A C1A -64(3)
P2 Pd1 N1A C1A 126(3)
N1A Pd1 N2A C3A -18(2)
P2 Pd1 N2A C3A 53(3)
P1 Pd1 N2A C3A 170(2)
N4A Pd2 P3 C45 143.6(4)
P4 Pd2 P3 C45 -40.6(3)
N4A Pd2 P3 C71 -92.1(4)
P4 Pd2 P3 C71 83.7(3)
N4A Pd2 P3 C65 27.2(4)
P4 Pd2 P3 C65 -157.0(3)
N3A Pd2 P4 C83 -87.6(4)
P3 Pd2 P4 C83 85.5(3)
N3A Pd2 P4 C77 32.9(4)
P3 Pd2 P4 C77 -153.9(3)
N3A Pd2 P4 C56 147.9(4)
P3 Pd2 P4 C56 -38.9(3)
C71 P3 C45 C46 -53.9(7)
C65 P3 C45 C46 -168.9(6)
Pd2 P3 C45 C46 73.9(7)
C71 P3 C45 C54 130.8(6)
C65 P3 C45 C54 15.8(7)
Pd2 P3 C45 C54 -101.4(6)
C54 C45 C46 C47 2.5(11)
P3 C45 C46 C47 -172.9(6)
C54 C45 C46 C55 -175.6(7)
P3 C45 C46 C55 9.0(10)
C45 C46 C47 C52 0.2(12)
C55 C46 C47 C52 178.3(7)
C45 C46 C47 C48 178.2(7)
C55 C46 C47 C48 -3.7(12)
C52 C47 C48 C49 1.6(12)
C46 C47 C48 C49 -176.5(8)
C47 C48 C49 C50 -2.0(14)
C48 C49 C50 C51 1.2(14)
C49 C50 C51 C52 -0.2(14)
C48 C47 C52 C53 179.1(8)
C46 C47 C52 C53 -2.7(12)
C48 C47 C52 C51 -0.6(12)
C46 C47 C52 C51 177.6(8)
C50 C51 C52 C47 -0.1(14)
C50 C51 C52 C53 -179.8(8)
C47 C52 C53 C54 2.4(12)
C51 C52 C53 C54 -177.9(8)
C52 C53 C54 C45 0.4(13)
C46 C45 C54 C53 -2.9(12)
P3 C45 C54 C53 172.7(6)
C45 C46 C55 C56 -70.6(10)
C47 C46 C55 C56 111.3(9)
C45 C46 C55 C64 107.6(9)
C47 C46 C55 C64 -70.4(10)
C64 C55 C56 C57 0.9(12)
C46 C55 C56 C57 179.1(7)
C64 C55 C56 P4 -172.9(6)
C46 C55 C56 P4 5.3(11)
C83 P4 C56 C55 -51.4(7)
C77 P4 C56 C55 -168.1(6)
Pd2 P4 C56 C55 75.8(7)
C83 P4 C56 C57 134.7(7)
C77 P4 C56 C57 17.9(7)
Pd2 P4 C56 C57 -98.1(6)
C55 C56 C57 C58 -0.5(12)
P4 C56 C57 C58 173.5(6)
C56 C57 C58 C59 0.2(13)
C57 C58 C59 C60 -177.8(8)
C57 C58 C59 C64 -0.4(13)
C58 C59 C60 C61 179.5(9)
C64 C59 C60 C61 2.0(13)
C59 C60 C61 C62 -2.2(14)
C60 C61 C62 C63 1.6(14)
C61 C62 C63 C64 -0.9(13)
C58 C59 C64 C63 -178.8(8)
C60 C59 C64 C63 -1.3(12)
C58 C59 C64 C55 0.8(13)
C60 C59 C64 C55 178.3(7)
C62 C63 C64 C59 0.8(13)
C62 C63 C64 C55 -178.8(8)
C56 C55 C64 C59 -1.1(12)
C46 C55 C64 C59 -179.3(7)
C56 C55 C64 C63 178.5(8)
C46 C55 C64 C63 0.2(12)
C45 P3 C65 C66 -79.3(7)
C71 P3 C65 C66 165.7(6)
Pd2 P3 C65 C66 42.3(7)
C45 P3 C65 C70 101.9(7)
C71 P3 C65 C70 -13.0(8)
Pd2 P3 C65 C70 -136.5(6)
C70 C65 C66 C67 0.0(13)
P3 C65 C66 C67 -178.8(7)
C65 C66 C67 C68 -1.0(13)
C66 C67 C68 C69 1.2(13)
C67 C68 C69 C70 -0.3(14)
C68 C69 C70 C65 -0.7(13)
C66 C65 C70 C69 0.9(12)
P3 C65 C70 C69 179.6(6)
C45 P3 C71 C76 -41.4(8)
C65 P3 C71 C76 72.2(7)
Pd2 P3 C71 C76 -168.9(6)
C45 P3 C71 C72 141.3(7)
C65 P3 C71 C72 -105.1(7)
Pd2 P3 C71 C72 13.9(8)
C76 C71 C72 C73 2.2(13)
P3 C71 C72 C73 179.5(7)
C71 C72 C73 C74 -2.5(14)
C72 C73 C74 C75 1.8(15)
C73 C74 C75 C76 -0.9(14)
C74 C75 C76 C71 0.6(13)
C72 C71 C76 C75 -1.3(12)
P3 C71 C76 C75 -178.6(6)
C83 P4 C77 C78 166.0(7)
C56 P4 C77 C78 -78.4(7)
Pd2 P4 C77 C78 43.0(7)
C83 P4 C77 C82 -11.1(8)
C56 P4 C77 C82 104.5(7)
Pd2 P4 C77 C82 -134.1(6)
C82 C77 C78 C79 -1.6(13)
P4 C77 C78 C79 -178.8(7)
C77 C78 C79 C80 0.7(14)
C78 C79 C80 C81 0.9(14)
C79 C80 C81 C82 -1.6(13)
C80 C81 C82 C77 0.7(13)
C78 C77 C82 C81 0.9(12)
P4 C77 C82 C81 178.0(6)
C77 P4 C83 C88 69.8(8)
C56 P4 C83 C88 -43.7(8)
Pd2 P4 C83 C88 -171.4(6)
C77 P4 C83 C84 -112.2(7)
C56 P4 C83 C84 134.3(7)
Pd2 P4 C83 C84 6.6(7)
C88 C83 C84 C85 4.1(12)
P4 C83 C84 C85 -174.0(6)
C83 C84 C85 C86 -2.4(14)
C84 C85 C86 C87 0.2(14)
C85 C86 C87 C88 0.1(14)
C86 C87 C88 C83 1.7(13)
C84 C83 C88 C87 -3.8(12)
P4 C83 C88 C87 174.2(6)
N4A Pd2 N3A C5A -13(2)
P4 Pd2 N3A C5A 172(2)
N3A Pd2 N4A C7A -3(3)
P3 Pd2 N4A C7A -176(3)
